data_7039525
loop_
_publ_author_name
'Ganesamoorthy, C.'
'Matthias, M.'
'Bl\"aser, D'
'W\"olper, C'
'Schulz, S.'

_publ_section_title
;
 Lewis acid-base adducts of group 13 elements: synthesis, structure and
 reactivity toward benzaldehyde.
;
_journal_issue 28
_journal_name_full 'Dalton transactions (Cambridge, England : 2003)'
_journal_page_first 11437
_journal_page_last 11444
_journal_paper_doi 10.1039/c6dt01688j
_journal_volume 45
_journal_year 2016
_chemical_formula_sum 'C47 H41 Al F15 Ga N2'
_chemical_formula_weight 1015.52
_space_group_crystal_system monoclinic
_space_group_IT_number 14
_space_group_name_Hall '-P 2yn'
_space_group_name_H-M_alt 'P 1 21/n 1'
_symmetry_space_group_name_Hall '-P 2yn'
_symmetry_space_group_name_H-M 'P 1 21/n 1'
_atom_sites_solution_hydrogens geom
_atom_sites_solution_primary direct
_atom_sites_solution_secondary difmap
_audit_creation_method SHELXL-2014/7
_audit_update_record
;
2016-04-28 deposited with the CCDC.
2016-06-10 downloaded from the CCDC.
;
_cell_angle_alpha 90
_cell_angle_beta 102.705(4)
_cell_angle_gamma 90
_cell_formula_units_Z 4
_cell_length_a 12.1325(11)
_cell_length_b 21.616(2)
_cell_length_c 17.5035(15)
_cell_measurement_reflns_used 9180
_cell_measurement_temperature 100(1)
_cell_measurement_theta_max 30.56
_cell_measurement_theta_min 2.3
_cell_volume 4478.0(7)
_computing_cell_refinement 'BRUKER D8 KAPPA APEX 2 (3.0-2009)'
_computing_data_collection 'BRUKER D8 KAPPA APEX 2 (3.0-2009)'
_computing_data_reduction 'BRUKER D8 KAPPA APEX 2 (3.0-2009)'
_computing_molecular_graphics 'BRUKER AXS SHELXTL (c) 2008 / Vers. 2008/4'
_computing_publication_material 'BRUKER AXS SHELXTL (c) 2008 / Vers. 2008/4'
_computing_structure_refinement 'SHELXL-2014/7 (Sheldrick, 2014)'
_computing_structure_solution 'BRUKER D8 KAPPA APEX 2 (3.0-2009)'
_diffrn_ambient_temperature 100(1)
_diffrn_detector_area_resol_mean 512
_diffrn_measured_fraction_theta_full 0.999
_diffrn_measured_fraction_theta_max 0.999
_diffrn_measurement_device_type
; 
 Bruker D8 KAPPA series II with APEX II area detector system
;
_diffrn_measurement_method
;
 Data collection strategy APEX 2/COSMO
;
_diffrn_radiation_monochromator 'Triumph Goebel mirror'
_diffrn_radiation_source 'fine-focus sealed tube'
_diffrn_radiation_type MoK\a
_diffrn_radiation_wavelength 0.71073
_diffrn_reflns_av_R_equivalents 0.0280
_diffrn_reflns_av_unetI/netI 0.0168
_diffrn_reflns_Laue_measured_fraction_full 0.999
_diffrn_reflns_Laue_measured_fraction_max 0.999
_diffrn_reflns_limit_h_max 17
_diffrn_reflns_limit_h_min -17
_diffrn_reflns_limit_k_max 30
_diffrn_reflns_limit_k_min -29
_diffrn_reflns_limit_l_max 24
_diffrn_reflns_limit_l_min -24
_diffrn_reflns_number 88675
_diffrn_reflns_point_group_measured_fraction_full 0.999
_diffrn_reflns_point_group_measured_fraction_max 0.999
_diffrn_reflns_theta_full 25.242
_diffrn_reflns_theta_max 30.033
_diffrn_reflns_theta_min 2.090
_exptl_absorpt_coefficient_mu 0.733
_exptl_absorpt_correction_T_max 0.75
_exptl_absorpt_correction_T_min 0.68
_exptl_absorpt_correction_type multi-scan
_exptl_absorpt_process_details
; 
 BRUKER AXS SMART APEX 2 Vers. 3.0-2009
 R.H. Blessing, Acta Cryst. (1995) A51 33-38 
;
_exptl_crystal_colour colourless
_exptl_crystal_density_diffrn 1.506
_exptl_crystal_description block
_exptl_crystal_F_000 2064
_exptl_crystal_size_max 0.385
_exptl_crystal_size_mid 0.324
_exptl_crystal_size_min 0.277
_refine_diff_density_max 0.522
_refine_diff_density_min -0.284
_refine_diff_density_rms 0.054
_refine_ls_extinction_method none
_refine_ls_goodness_of_fit_ref 1.034
_refine_ls_hydrogen_treatment constr
_refine_ls_matrix_type full
_refine_ls_number_parameters 605
_refine_ls_number_reflns 13096
_refine_ls_number_restraints 0
_refine_ls_restrained_S_all 1.034
_refine_ls_R_factor_all 0.0345
_refine_ls_R_factor_gt 0.0282
_refine_ls_shift/su_max 0.002
_refine_ls_shift/su_mean 0.000
_refine_ls_structure_factor_coef Fsqd
_refine_ls_weighting_details 'w=1/[\s^2^(Fo^2^)+(0.0394P)^2^+2.0176P] where P=(Fo^2^+2Fc^2^)/3'
_refine_ls_weighting_scheme calc
_refine_ls_wR_factor_gt 0.0729
_refine_ls_wR_factor_ref 0.0770
_reflns_Friedel_coverage 0.000
_reflns_number_gt 11551
_reflns_number_total 13096
_reflns_threshold_expression 'I > 2\s(I)'
_cod_data_source_file c6dt01688j2.cif
_cod_data_source_block mm_001m
_cod_depositor_comments 'Adding full bibliography for 7039525--7039528.cif.'
_cod_original_cell_volume 4477.9(7)
_cod_database_code 7039525
_shelx_shelxl_version_number 2014/7
_shelx_space_group_comment
;
The symmetry employed for this shelxl refinement is uniquely defined
by the following loop, which should always be used as a source of
symmetry information in preference to the above space-group names.
They are only intended as comments.
;
_shelx_estimated_absorpt_t_min 0.766
_shelx_estimated_absorpt_t_max 0.823

loop_
_space_group_symop_operation_xyz
'x, y, z'
'-x+1/2, y+1/2, -z+1/2'
'-x, -y, -z'
'x-1/2, -y-1/2, z-1/2'

loop_
_atom_site_label
_atom_site_type_symbol
_atom_site_fract_x
_atom_site_fract_y
_atom_site_fract_z
_atom_site_U_iso_or_equiv
_atom_site_adp_type
_atom_site_occupancy
_atom_site_site_symmetry_order
_atom_site_calc_flag
_atom_site_refinement_flags_posn
_atom_site_refinement_flags_adp
Ga1 Ga 0.86221(2) 0.14167(2) 0.25820(2) 0.01312(4) Uani 1 1 d . .
Al2 Al 0.81836(3) 0.03267(2) 0.20465(2) 0.01440(7) Uani 1 1 d . .
F1 F 0.95019(7) -0.00373(5) 0.06803(4) 0.0368(2) Uani 1 1 d . .
F2 F 1.16018(7) -0.04811(5) 0.07929(5) 0.0380(2) Uani 1 1 d . .
F3 F 1.28951(7) -0.07909(4) 0.21997(5) 0.03260(18) Uani 1 1 d . .
F4 F 1.21087(7) -0.06353(5) 0.35210(5) 0.0425(2) Uani 1 1 d . .
F5 F 1.00366(7) -0.01337(5) 0.34280(4) 0.03133(18) Uani 1 1 d . .
F6 F 0.84994(7) -0.10516(4) 0.28700(5) 0.02768(16) Uani 1 1 d . .
F7 F 0.72729(8) -0.16261(4) 0.37404(5) 0.03527(19) Uani 1 1 d . .
F8 F 0.53553(8) -0.11001(4) 0.39980(5) 0.0380(2) Uani 1 1 d . .
F9 F 0.46446(7) 0.00049(4) 0.33288(6) 0.03525(19) Uani 1 1 d . .
F10 F 0.58861(6) 0.05999(3) 0.24583(5) 0.02557(15) Uani 1 1 d . .
F11 F 0.71879(7) -0.05884(3) 0.07305(4) 0.02622(16) Uani 1 1 d . .
F12 F 0.58705(7) -0.04578(4) -0.07173(4) 0.02870(17) Uani 1 1 d . .
F13 F 0.52002(7) 0.06863(4) -0.12735(5) 0.03155(18) Uani 1 1 d . .
F14 F 0.58853(8) 0.16999(4) -0.03745(5) 0.0367(2) Uani 1 1 d . .
F15 F 0.72390(7) 0.15820(3) 0.10517(5) 0.02756(16) Uani 1 1 d . .
N1 N 0.98935(8) 0.19329(4) 0.25189(6) 0.01669(18) Uani 1 1 d . .
N2 N 0.78825(8) 0.20250(4) 0.30990(5) 0.01510(17) Uani 1 1 d . .
C1 C 0.99507(10) 0.25426(5) 0.26694(7) 0.0193(2) Uani 1 1 d . .
C2 C 0.91542(10) 0.28569(5) 0.29839(7) 0.0197(2) Uani 1 1 d . .
H2 H 0.9242 0.3293 0.3026 0.024 Uiso 1 1 calc R U
C3 C 0.82418(10) 0.26081(5) 0.32453(7) 0.0177(2) Uani 1 1 d . .
C4 C 1.09225(11) 0.29171(6) 0.25110(9) 0.0278(3) Uani 1 1 d . .
H4A H 1.1598 0.2656 0.2583 0.042 Uiso 1 1 calc R U
H4B H 1.1070 0.3267 0.2875 0.042 Uiso 1 1 calc R U
H4C H 1.0733 0.3072 0.1972 0.042 Uiso 1 1 calc R U
C5 C 0.76749(11) 0.30268(6) 0.37281(8) 0.0247(2) Uani 1 1 d . .
H5A H 0.7028 0.3231 0.3388 0.037 Uiso 1 1 calc R U
H5B H 0.8214 0.3340 0.3986 0.037 Uiso 1 1 calc R U
H5C H 0.7414 0.2782 0.4125 0.037 Uiso 1 1 calc R U
C6 C 1.08683(10) 0.16115(5) 0.23671(7) 0.0189(2) Uani 1 1 d . .
C7 C 1.16011(10) 0.13254(6) 0.30071(8) 0.0230(2) Uani 1 1 d . .
C8 C 1.24787(11) 0.09644(6) 0.28557(9) 0.0290(3) Uani 1 1 d . .
H8 H 1.2973 0.0759 0.3276 0.035 Uiso 1 1 calc R U
C9 C 1.26425(12) 0.09000(7) 0.20993(10) 0.0317(3) Uani 1 1 d . .
H9 H 1.3241 0.0649 0.2004 0.038 Uiso 1 1 calc R U
C10 C 1.19386(12) 0.11995(7) 0.14861(9) 0.0307(3) Uani 1 1 d . .
H10 H 1.2066 0.1156 0.0972 0.037 Uiso 1 1 calc R U
C11 C 1.10395(11) 0.15675(6) 0.16024(8) 0.0237(2) Uani 1 1 d . .
C12 C 1.14875(11) 0.14290(8) 0.38503(8) 0.0318(3) Uani 1 1 d . .
H12 H 1.0670 0.1502 0.3838 0.038 Uiso 1 1 calc R U
C13 C 1.18728(16) 0.08802(9) 0.43902(10) 0.0464(4) Uani 1 1 d . .
H13A H 1.2697 0.0843 0.4488 0.070 Uiso 1 1 calc R U
H13B H 1.1524 0.0500 0.4142 0.070 Uiso 1 1 calc R U
H13C H 1.1645 0.0944 0.4888 0.070 Uiso 1 1 calc R U
C14 C 1.21400(18) 0.20039(8) 0.42061(9) 0.0440(4) Uani 1 1 d . .
H14A H 1.2945 0.1948 0.4219 0.066 Uiso 1 1 calc R U
H14B H 1.2035 0.2065 0.4740 0.066 Uiso 1 1 calc R U
H14C H 1.1858 0.2367 0.3887 0.066 Uiso 1 1 calc R U
C15 C 1.03192(13) 0.19119(7) 0.09152(8) 0.0306(3) Uani 1 1 d . .
H15 H 0.9761 0.2170 0.1117 0.037 Uiso 1 1 calc R U
C16 C 0.96610(15) 0.14663(9) 0.03003(10) 0.0427(4) Uani 1 1 d . .
H16A H 1.0192 0.1230 0.0065 0.064 Uiso 1 1 calc R U
H16B H 0.9150 0.1702 -0.0108 0.064 Uiso 1 1 calc R U
H16C H 0.9220 0.1181 0.0550 0.064 Uiso 1 1 calc R U
C17 C 1.10487(17) 0.23463(10) 0.05371(10) 0.0474(4) Uani 1 1 d . .
H17A H 1.1461 0.2632 0.0933 0.071 Uiso 1 1 calc R U
H17B H 1.0562 0.2582 0.0116 0.071 Uiso 1 1 calc R U
H17C H 1.1588 0.2101 0.0321 0.071 Uiso 1 1 calc R U
C18 C 0.69805(9) 0.17964(5) 0.34434(6) 0.0165(2) Uani 1 1 d . .
C19 C 0.72743(10) 0.14029(5) 0.40955(7) 0.0200(2) Uani 1 1 d . .
C20 C 0.64087(12) 0.11769(6) 0.44257(7) 0.0253(2) Uani 1 1 d . .
H20 H 0.6586 0.0911 0.4868 0.030 Uiso 1 1 calc R U
C21 C 0.52955(12) 0.13343(7) 0.41172(8) 0.0266(3) Uani 1 1 d . .
H21 H 0.4715 0.1178 0.4350 0.032 Uiso 1 1 calc R U
C22 C 0.50232(11) 0.17189(6) 0.34702(8) 0.0240(2) Uani 1 1 d . .
H22 H 0.4254 0.1822 0.3264 0.029 Uiso 1 1 calc R U
C23 C 0.58529(10) 0.19587(5) 0.31155(7) 0.0191(2) Uani 1 1 d . .
C24 C 0.84967(11) 0.12463(7) 0.44700(7) 0.0256(2) Uani 1 1 d . .
H24 H 0.8956 0.1333 0.4073 0.031 Uiso 1 1 calc R U
C25 C 0.89393(16) 0.16631(8) 0.51722(12) 0.0474(4) Uani 1 1 d . .
H25A H 0.8900 0.2096 0.5001 0.071 Uiso 1 1 calc R U
H25B H 0.9725 0.1555 0.5406 0.071 Uiso 1 1 calc R U
H25C H 0.8477 0.1607 0.5561 0.071 Uiso 1 1 calc R U
C26 C 0.86664(14) 0.05674(7) 0.46965(8) 0.0332(3) Uani 1 1 d . .
H26A H 0.8270 0.0474 0.5114 0.050 Uiso 1 1 calc R U
H26B H 0.9475 0.0483 0.4882 0.050 Uiso 1 1 calc R U
H26C H 0.8364 0.0308 0.4239 0.050 Uiso 1 1 calc R U
C27 C 0.55093(10) 0.23593(6) 0.23889(8) 0.0227(2) Uani 1 1 d . .
H27 H 0.6209 0.2546 0.2273 0.027 Uiso 1 1 calc R U
C28 C 0.49443(12) 0.19628(7) 0.16823(8) 0.0311(3) Uani 1 1 d . .
H28A H 0.5445 0.1620 0.1621 0.047 Uiso 1 1 calc R U
H28B H 0.4799 0.2218 0.1208 0.047 Uiso 1 1 calc R U
H28C H 0.4229 0.1798 0.1768 0.047 Uiso 1 1 calc R U
C29 C 0.47162(13) 0.28878(7) 0.25010(10) 0.0350(3) Uani 1 1 d . .
H29A H 0.3992 0.2716 0.2561 0.052 Uiso 1 1 calc R U
H29B H 0.4590 0.3161 0.2043 0.052 Uiso 1 1 calc R U
H29C H 0.5059 0.3124 0.2971 0.052 Uiso 1 1 calc R U
C30 C 0.96780(9) -0.00664(5) 0.20512(6) 0.0171(2) Uani 1 1 d . .
C31 C 1.01182(10) -0.01758(6) 0.13988(7) 0.0210(2) Uani 1 1 d . .
C32 C 1.11845(11) -0.04176(6) 0.14365(7) 0.0230(2) Uani 1 1 d . .
C33 C 1.18472(10) -0.05746(6) 0.21527(8) 0.0224(2) Uani 1 1 d . .
C34 C 1.14489(11) -0.04879(6) 0.28221(7) 0.0239(2) Uani 1 1 d . .
C35 C 1.03886(10) -0.02322(6) 0.27543(7) 0.0201(2) Uani 1 1 d . .
C36 C 0.72778(9) -0.01796(5) 0.26502(6) 0.0164(2) Uani 1 1 d . .
C37 C 0.75675(10) -0.07560(5) 0.29818(7) 0.0193(2) Uani 1 1 d . .
C38 C 0.69452(12) -0.10701(6) 0.34324(7) 0.0241(2) Uani 1 1 d . .
C39 C 0.59649(12) -0.08067(6) 0.35576(7) 0.0255(3) Uani 1 1 d . .
C40 C 0.56117(11) -0.02432(6) 0.32234(8) 0.0239(2) Uani 1 1 d . .
C41 C 0.62693(10) 0.00519(5) 0.27812(7) 0.0186(2) Uani 1 1 d . .
C42 C 0.72505(9) 0.04850(5) 0.09639(6) 0.01595(19) Uani 1 1 d . .
C43 C 0.68755(10) -0.00103(5) 0.04757(7) 0.0179(2) Uani 1 1 d . .
C44 C 0.61994(10) 0.00404(6) -0.02698(7) 0.0196(2) Uani 1 1 d . .
C45 C 0.58626(10) 0.06220(6) -0.05528(7) 0.0218(2) Uani 1 1 d . .
C46 C 0.62110(11) 0.11341(6) -0.00973(7) 0.0228(2) Uani 1 1 d . .
C47 C 0.68997(10) 0.10546(5) 0.06407(7) 0.0194(2) Uani 1 1 d . .

loop_
_atom_site_aniso_label
_atom_site_aniso_U_11
_atom_site_aniso_U_22
_atom_site_aniso_U_33
_atom_site_aniso_U_23
_atom_site_aniso_U_13
_atom_site_aniso_U_12
Ga1 0.01472(6) 0.01166(6) 0.01282(6) -0.00079(4) 0.00269(4) -0.00090(4)
Al2 0.01651(15) 0.01280(15) 0.01386(14) -0.00102(11) 0.00328(11) 0.00043(11)
F1 0.0291(4) 0.0675(6) 0.0146(3) 0.0079(4) 0.0067(3) 0.0162(4)
F2 0.0288(4) 0.0645(6) 0.0245(4) -0.0068(4) 0.0138(3) 0.0101(4)
F3 0.0220(4) 0.0354(5) 0.0403(5) -0.0021(4) 0.0068(3) 0.0130(3)
F4 0.0288(4) 0.0720(7) 0.0239(4) 0.0114(4) -0.0003(3) 0.0168(4)
F5 0.0247(4) 0.0552(6) 0.0140(3) -0.0046(3) 0.0042(3) 0.0041(4)
F6 0.0299(4) 0.0191(4) 0.0350(4) 0.0038(3) 0.0091(3) 0.0072(3)
F7 0.0515(5) 0.0222(4) 0.0306(4) 0.0115(3) 0.0058(4) -0.0018(4)
F8 0.0485(5) 0.0394(5) 0.0315(4) 0.0023(4) 0.0201(4) -0.0173(4)
F9 0.0262(4) 0.0375(5) 0.0477(5) -0.0058(4) 0.0204(4) -0.0035(3)
F10 0.0243(4) 0.0193(4) 0.0337(4) 0.0024(3) 0.0077(3) 0.0050(3)
F11 0.0391(4) 0.0124(3) 0.0249(4) -0.0006(3) 0.0022(3) 0.0018(3)
F12 0.0342(4) 0.0282(4) 0.0217(4) -0.0100(3) 0.0016(3) -0.0058(3)
F13 0.0299(4) 0.0406(5) 0.0192(4) 0.0050(3) -0.0054(3) -0.0010(3)
F14 0.0445(5) 0.0221(4) 0.0366(5) 0.0123(3) -0.0061(4) 0.0035(4)
F15 0.0355(4) 0.0128(3) 0.0301(4) -0.0013(3) -0.0021(3) -0.0009(3)
N1 0.0176(4) 0.0158(4) 0.0168(4) 0.0011(3) 0.0043(3) -0.0020(3)
N2 0.0165(4) 0.0132(4) 0.0154(4) -0.0005(3) 0.0030(3) -0.0002(3)
C1 0.0207(5) 0.0174(5) 0.0186(5) 0.0023(4) 0.0017(4) -0.0043(4)
C2 0.0234(5) 0.0125(5) 0.0218(5) -0.0005(4) 0.0017(4) -0.0027(4)
C3 0.0203(5) 0.0142(5) 0.0170(5) -0.0012(4) 0.0006(4) 0.0014(4)
C4 0.0272(6) 0.0208(6) 0.0366(7) 0.0017(5) 0.0094(5) -0.0081(5)
C5 0.0302(6) 0.0164(5) 0.0280(6) -0.0069(4) 0.0079(5) 0.0010(5)
C6 0.0171(5) 0.0171(5) 0.0235(5) -0.0002(4) 0.0067(4) -0.0034(4)
C7 0.0181(5) 0.0246(6) 0.0272(6) 0.0052(5) 0.0067(4) -0.0025(4)
C8 0.0191(5) 0.0261(6) 0.0423(8) 0.0059(6) 0.0080(5) 0.0001(5)
C9 0.0233(6) 0.0259(7) 0.0496(8) -0.0054(6) 0.0158(6) -0.0010(5)
C10 0.0286(6) 0.0318(7) 0.0363(7) -0.0090(6) 0.0174(6) -0.0061(5)
C11 0.0236(6) 0.0242(6) 0.0253(6) -0.0022(5) 0.0101(5) -0.0055(5)
C12 0.0190(5) 0.0525(9) 0.0247(6) 0.0124(6) 0.0063(5) 0.0062(6)
C13 0.0529(10) 0.0462(10) 0.0324(8) 0.0165(7) -0.0074(7) -0.0208(8)
C14 0.0743(12) 0.0316(8) 0.0279(7) 0.0011(6) 0.0148(7) 0.0161(8)
C15 0.0340(7) 0.0379(8) 0.0218(6) 0.0025(5) 0.0102(5) -0.0037(6)
C16 0.0402(8) 0.0593(11) 0.0277(7) -0.0084(7) 0.0057(6) -0.0068(8)
C17 0.0561(10) 0.0554(11) 0.0348(8) 0.0141(8) 0.0193(8) -0.0098(9)
C18 0.0197(5) 0.0138(5) 0.0169(5) -0.0018(4) 0.0063(4) 0.0001(4)
C19 0.0239(5) 0.0192(5) 0.0177(5) 0.0004(4) 0.0063(4) 0.0018(4)
C20 0.0319(6) 0.0260(6) 0.0202(5) 0.0031(5) 0.0107(5) -0.0009(5)
C21 0.0272(6) 0.0299(7) 0.0264(6) -0.0013(5) 0.0138(5) -0.0036(5)
C22 0.0201(5) 0.0249(6) 0.0284(6) -0.0020(5) 0.0086(5) -0.0002(4)
C23 0.0199(5) 0.0164(5) 0.0214(5) -0.0016(4) 0.0057(4) 0.0005(4)
C24 0.0261(6) 0.0307(7) 0.0199(5) 0.0083(5) 0.0051(5) 0.0053(5)
C25 0.0427(9) 0.0306(8) 0.0553(10) -0.0068(7) -0.0187(8) 0.0025(7)
C26 0.0437(8) 0.0299(7) 0.0240(6) 0.0010(5) 0.0034(6) 0.0131(6)
C27 0.0183(5) 0.0208(6) 0.0283(6) 0.0050(5) 0.0038(4) 0.0027(4)
C28 0.0321(7) 0.0307(7) 0.0270(6) 0.0051(5) -0.0006(5) -0.0018(5)
C29 0.0291(7) 0.0276(7) 0.0480(9) 0.0068(6) 0.0078(6) 0.0102(6)
C30 0.0191(5) 0.0159(5) 0.0168(5) -0.0006(4) 0.0047(4) 0.0014(4)
C31 0.0216(5) 0.0252(6) 0.0164(5) 0.0011(4) 0.0044(4) 0.0040(4)
C32 0.0234(5) 0.0267(6) 0.0209(5) -0.0034(4) 0.0094(4) 0.0029(5)
C33 0.0192(5) 0.0190(5) 0.0292(6) -0.0015(4) 0.0057(4) 0.0051(4)
C34 0.0216(5) 0.0279(6) 0.0205(5) 0.0037(5) 0.0007(4) 0.0047(5)
C35 0.0209(5) 0.0240(6) 0.0160(5) -0.0019(4) 0.0053(4) 0.0007(4)
C36 0.0195(5) 0.0149(5) 0.0143(5) -0.0017(4) 0.0026(4) -0.0016(4)
C37 0.0230(5) 0.0168(5) 0.0171(5) -0.0013(4) 0.0022(4) 0.0002(4)
C38 0.0346(6) 0.0180(6) 0.0184(5) 0.0023(4) 0.0032(5) -0.0041(5)
C39 0.0330(6) 0.0260(6) 0.0192(5) -0.0015(5) 0.0095(5) -0.0113(5)
C40 0.0228(5) 0.0258(6) 0.0245(6) -0.0052(5) 0.0085(5) -0.0050(5)
C41 0.0203(5) 0.0159(5) 0.0191(5) -0.0017(4) 0.0033(4) -0.0015(4)
C42 0.0173(5) 0.0145(5) 0.0162(5) 0.0004(4) 0.0037(4) -0.0002(4)
C43 0.0212(5) 0.0147(5) 0.0180(5) 0.0012(4) 0.0047(4) 0.0001(4)
C44 0.0205(5) 0.0215(6) 0.0169(5) -0.0033(4) 0.0043(4) -0.0042(4)
C45 0.0187(5) 0.0292(6) 0.0160(5) 0.0035(4) 0.0006(4) -0.0015(4)
C46 0.0235(5) 0.0193(6) 0.0241(6) 0.0071(4) 0.0021(4) 0.0009(4)
C47 0.0211(5) 0.0150(5) 0.0211(5) -0.0003(4) 0.0021(4) -0.0015(4)

loop_
_atom_type_symbol
_atom_type_description
_atom_type_scat_dispersion_real
_atom_type_scat_dispersion_imag
_atom_type_scat_source
C C 0.0033 0.0016 'International Tables Vol C Tables 4.2.6.8 and 6.1.1.4'
H H 0.0000 0.0000 'International Tables Vol C Tables 4.2.6.8 and 6.1.1.4'
N N 0.0061 0.0033 'International Tables Vol C Tables 4.2.6.8 and 6.1.1.4'
F F 0.0171 0.0103 'International Tables Vol C Tables 4.2.6.8 and 6.1.1.4'
Al Al 0.0645 0.0514 'International Tables Vol C Tables 4.2.6.8 and 6.1.1.4'
Ga Ga 0.2307 1.6083 'International Tables Vol C Tables 4.2.6.8 and 6.1.1.4'

loop_
_geom_angle_atom_site_label_1
_geom_angle_atom_site_label_2
_geom_angle_atom_site_label_3
_geom_angle
N2 Ga1 N1 95.35(4)
N2 Ga1 Al2 136.28(3)
N1 Ga1 Al2 128.27(3)
C30 Al2 C36 111.51(5)
C30 Al2 C42 113.44(5)
C36 Al2 C42 109.19(5)
C30 Al2 Ga1 105.99(4)
C36 Al2 Ga1 113.86(3)
C42 Al2 Ga1 102.59(3)
C1 N1 C6 119.90(10)
C1 N1 Ga1 124.38(8)
C6 N1 Ga1 115.47(7)
C3 N2 C18 119.05(9)
C3 N2 Ga1 124.49(8)
C18 N2 Ga1 115.83(7)
N1 C1 C2 123.15(11)
N1 C1 C4 120.04(11)
C2 C1 C4 116.80(11)
C1 C2 C3 127.76(11)
N2 C3 C2 123.24(11)
N2 C3 C5 120.24(11)
C2 C3 C5 116.51(10)
C11 C6 C7 121.90(11)
C11 C6 N1 120.46(11)
C7 C6 N1 117.59(10)
C8 C7 C6 118.01(12)
C8 C7 C12 120.08(12)
C6 C7 C12 121.83(11)
C9 C8 C7 120.91(13)
C10 C9 C8 120.11(13)
C9 C10 C11 121.53(13)
C10 C11 C6 117.45(13)
C10 C11 C15 119.64(12)
C6 C11 C15 122.89(12)
C13 C12 C7 113.82(14)
C13 C12 C14 108.60(12)
C7 C12 C14 111.32(12)
C11 C15 C16 111.64(13)
C11 C15 C17 110.82(13)
C16 C15 C17 110.02(13)
C19 C18 C23 122.18(11)
C19 C18 N2 117.71(10)
C23 C18 N2 120.10(10)
C20 C19 C18 117.99(11)
C20 C19 C24 119.68(11)
C18 C19 C24 122.25(11)
C21 C20 C19 120.82(12)
C20 C21 C22 120.26(12)
C21 C22 C23 121.45(12)
C22 C23 C18 117.29(11)
C22 C23 C27 119.53(11)
C18 C23 C27 123.15(10)
C19 C24 C26 112.95(12)
C19 C24 C25 110.68(12)
C26 C24 C25 110.89(12)
C23 C27 C29 112.45(11)
C23 C27 C28 110.34(11)
C29 C27 C28 109.70(11)
C31 C30 C35 114.28(10)
C31 C30 Al2 125.69(9)
C35 C30 Al2 119.98(8)
F1 C31 C30 119.77(10)
F1 C31 C32 116.71(10)
C30 C31 C32 123.52(11)
F2 C32 C33 119.21(11)
F2 C32 C31 121.40(11)
C33 C32 C31 119.34(11)
F3 C33 C32 119.92(11)
F3 C33 C34 120.11(11)
C32 C33 C34 119.92(11)
F4 C34 C33 119.51(11)
F4 C34 C35 121.99(11)
C33 C34 C35 118.47(11)
F5 C35 C34 116.97(11)
F5 C35 C30 118.57(10)
C34 C35 C30 124.45(11)
C37 C36 C41 113.99(10)
C37 C36 Al2 126.32(9)
C41 C36 Al2 119.68(8)
F6 C37 C38 115.45(11)
F6 C37 C36 120.53(10)
C38 C37 C36 124.02(11)
F7 C38 C39 119.73(11)
F7 C38 C37 121.21(12)
C39 C38 C37 119.06(12)
F8 C39 C40 120.21(12)
F8 C39 C38 120.04(12)
C40 C39 C38 119.74(11)
F9 C40 C39 119.70(11)
F9 C40 C41 121.54(12)
C39 C40 C41 118.76(12)
F10 C41 C40 116.79(11)
F10 C41 C36 118.84(10)
C40 C41 C36 124.36(11)
C47 C42 C43 114.01(10)
C47 C42 Al2 126.57(8)
C43 C42 Al2 119.41(8)
F11 C43 C42 118.77(10)
F11 C43 C44 116.66(10)
C42 C43 C44 124.56(11)
F12 C44 C45 119.73(10)
F12 C44 C43 121.73(11)
C45 C44 C43 118.54(11)
F13 C45 C46 120.28(11)
F13 C45 C44 119.96(11)
C46 C45 C44 119.76(11)
F14 C46 C45 119.68(11)
F14 C46 C47 121.25(11)
C45 C46 C47 119.07(11)
F15 C47 C42 119.94(10)
F15 C47 C46 116.01(10)
C42 C47 C46 124.05(11)

loop_
_geom_bond_atom_site_label_1
_geom_bond_atom_site_label_2
_geom_bond_distance
Ga1 N2 1.9261(9)
Ga1 N1 1.9265(10)
Ga1 Al2 2.5482(4)
Al2 C30 2.0007(12)
Al2 C36 2.0082(12)
Al2 C42 2.0114(11)
F1 C31 1.3479(14)
F2 C32 1.3398(14)
F3 C33 1.3401(13)
F4 C34 1.3447(14)
F5 C35 1.3564(13)
F6 C37 1.3499(14)
F7 C38 1.3411(15)
F8 C39 1.3396(14)
F9 C40 1.3392(15)
F10 C41 1.3503(14)
F11 C43 1.3527(13)
F12 C44 1.3397(13)
F13 C45 1.3456(13)
F14 C46 1.3427(14)
F15 C47 1.3623(13)
N1 C1 1.3428(15)
N1 C6 1.4457(15)
N2 C3 1.3400(14)
N2 C18 1.4474(14)
C1 C2 1.3902(17)
C1 C4 1.5053(17)
C2 C3 1.3952(16)
C3 C5 1.5039(16)
C6 C11 1.4022(17)
C6 C7 1.4106(17)
C7 C8 1.3916(18)
C7 C12 1.5288(19)
C8 C9 1.388(2)
C9 C10 1.377(2)
C10 C11 1.4005(19)
C11 C15 1.517(2)
C12 C13 1.525(2)
C12 C14 1.530(2)
C15 C16 1.532(2)
C15 C17 1.536(2)
C18 C19 1.4051(16)
C18 C23 1.4067(16)
C19 C20 1.3939(17)
C19 C24 1.5219(18)
C20 C21 1.3822(19)
C21 C22 1.3851(19)
C22 C23 1.3935(17)
C23 C27 1.5192(17)
C24 C26 1.522(2)
C24 C25 1.523(2)
C27 C29 1.5337(18)
C27 C28 1.5366(19)
C30 C31 1.3832(16)
C30 C35 1.3856(16)
C31 C32 1.3833(17)
C32 C33 1.3747(18)
C33 C34 1.3750(18)
C34 C35 1.3811(17)
C36 C37 1.3867(16)
C36 C41 1.3869(16)
C37 C38 1.3839(17)
C38 C39 1.379(2)
C39 C40 1.3781(19)
C40 C41 1.3835(17)
C42 C47 1.3826(16)
C42 C43 1.3828(15)
C43 C44 1.3846(16)
C44 C45 1.3797(18)
C45 C46 1.3754(18)
C46 C47 1.3862(17)
